data_7038318
loop_
_publ_author_name
'Furneaux, Aliza G.'
'Piro, Nicholas A.'
'Hern\'andez S\'anchez, Ra\'ul'
'Gramigna, Kathryn M.'
'Fey, Natalie'
'Robinson, Michael J.'
'Kassel, W. Scott'
'Nataro, Chip'

_publ_section_title
;
 Spectroscopic, structural and computational analysis of
 [Re(CO)3(dippM)Br](n+) (dippM =
 1,1'-bis(diiso-propylphosphino)metallocene, M = Fe, n = 0 or 1; M = Co, n
 = 1).
;
_journal_issue 11
_journal_name_full 'Dalton transactions (Cambridge, England : 2003)'
_journal_page_first 4819
_journal_page_last 4827
_journal_paper_doi 10.1039/c5dt04721h
_journal_volume 45
_journal_year 2016
_chemical_formula_sum 'C25 H36 B Br F4 Fe O3 P2 Re'
_chemical_formula_weight 855.25
_chemical_name_systematic
; 
 ? 
;
_space_group_crystal_system orthorhombic
_space_group_IT_number 29
_space_group_name_Hall 'P 2c -2ac'
_space_group_name_H-M_alt 'P c a 21'
_symmetry_space_group_name_Hall 'P 2c -2ac'
_symmetry_space_group_name_H-M 'P c a 21'
_atom_sites_solution_hydrogens geom
_audit_creation_method SHELXL-2014
_audit_update_record
;
2015-11-20 deposited with the CCDC.
2016-02-08 downloaded from the CCDC.
;
_cell_angle_alpha 90
_cell_angle_beta 90
_cell_angle_gamma 90
_cell_formula_units_Z 8
_cell_length_a 15.8054(2)
_cell_length_b 10.47510(10)
_cell_length_c 35.7199(5)
_cell_measurement_reflns_used 9928
_cell_measurement_temperature 100(2)
_cell_measurement_theta_max 30.36
_cell_measurement_theta_min 2.58
_cell_volume 5913.90(13)
_computing_cell_refinement 'Bruker SAINT'
_computing_data_collection 'Bruker APEX2'
_computing_data_reduction 'Bruker SAINT'
_computing_molecular_graphics 'Bruker SHELXTL'
_computing_publication_material 'Bruker SHELXTL'
_computing_structure_refinement 'SHELXL-2014 (Sheldrick, 2014)'
_computing_structure_solution 'SHELXS-97 (Sheldrick 2008)'
_diffrn_ambient_temperature 100(2)
_diffrn_measured_fraction_theta_full 1.000
_diffrn_measured_fraction_theta_max 1.000
_diffrn_measurement_device_type 'Bruker APEX-II CCD'
_diffrn_measurement_method '\f and \w scans'
_diffrn_radiation_type MoK\a
_diffrn_radiation_wavelength 0.71073
_diffrn_reflns_av_R_equivalents 0.0936
_diffrn_reflns_av_unetI/netI 0.0631
_diffrn_reflns_Laue_measured_fraction_full 1.000
_diffrn_reflns_Laue_measured_fraction_max 1.000
_diffrn_reflns_limit_h_max 25
_diffrn_reflns_limit_h_min -25
_diffrn_reflns_limit_k_max 16
_diffrn_reflns_limit_k_min -16
_diffrn_reflns_limit_l_max 56
_diffrn_reflns_limit_l_min -56
_diffrn_reflns_number 179573
_diffrn_reflns_point_group_measured_fraction_full 1.000
_diffrn_reflns_point_group_measured_fraction_max 1.000
_diffrn_reflns_theta_full 25.242
_diffrn_reflns_theta_max 34.338
_diffrn_reflns_theta_min 2.254
_exptl_absorpt_coefficient_mu 6.091
_exptl_absorpt_correction_T_max 0.7469
_exptl_absorpt_correction_T_min 0.6129
_exptl_absorpt_correction_type multi-scan
_exptl_absorpt_process_details SADABS
_exptl_crystal_colour green
_exptl_crystal_density_diffrn 1.921
_exptl_crystal_description plate
_exptl_crystal_F_000 3336
_exptl_crystal_size_max 0.200
_exptl_crystal_size_mid 0.150
_exptl_crystal_size_min 0.080
_refine_diff_density_max 3.096
_refine_diff_density_min -2.654
_refine_diff_density_rms 0.191
_refine_ls_abs_structure_details
; 
 Refined as an inversion twin. 
;
_refine_ls_abs_structure_Flack 0.280(7)
_refine_ls_extinction_method none
_refine_ls_goodness_of_fit_ref 1.082
_refine_ls_hydrogen_treatment constr
_refine_ls_matrix_type full
_refine_ls_number_parameters 742
_refine_ls_number_reflns 24769
_refine_ls_number_restraints 175
_refine_ls_restrained_S_all 1.079
_refine_ls_R_factor_all 0.0557
_refine_ls_R_factor_gt 0.0456
_refine_ls_shift/su_max 0.001
_refine_ls_shift/su_mean 0.000
_refine_ls_structure_factor_coef Fsqd
_refine_ls_weighting_details 'w=1/[\s^2^(Fo^2^)+(0.0182P)^2^+24.8673P] where P=(Fo^2^+2Fc^2^)/3'
_refine_ls_weighting_scheme calc
_refine_ls_wR_factor_gt 0.0909
_refine_ls_wR_factor_ref 0.0943
_reflns_Friedel_coverage 0.973
_reflns_Friedel_fraction_full 1.000
_reflns_Friedel_fraction_max 1.000
_reflns_number_gt 21839
_reflns_number_total 24769
_reflns_threshold_expression 'I > 2\s(I)'
_cod_data_source_file c5dt04721h2.cif
_cod_data_source_block chip083
_cod_depositor_comments 'Adding full bibliography for 7038318--7038320.cif.'
_cod_database_code 7038318
_shelx_space_group_comment
; 
The symmetry employed for this shelxl refinement is uniquely defined 
by the following loop, which should always be used as a source of 
symmetry information in preference to the above space-group names. 
They are only intended as comments. 
;
_shelx_estimated_absorpt_t_min 0.375
_shelx_estimated_absorpt_t_max 0.641
_shelxl_version_number 2014-3

loop_
_space_group_symop_operation_xyz
'x, y, z'
'-x, -y, z+1/2'
'x+1/2, -y, z'
'-x+1/2, y, z+1/2'

loop_
_atom_site_label
_atom_site_type_symbol
_atom_site_fract_x
_atom_site_fract_y
_atom_site_fract_z
_atom_site_U_iso_or_equiv
_atom_site_adp_type
_atom_site_occupancy
_atom_site_site_symmetry_order
_atom_site_calc_flag
_atom_site_refinement_flags_posn
_atom_site_refinement_flags_adp
_atom_site_refinement_flags_occupancy
_atom_site_disorder_assembly
_atom_site_disorder_group
Re1 Re 0.46492(2) 0.22247(3) 0.41865(2) 0.01402(5) Uani 1 1 d . . . . .
Re2 Re 0.48842(2) 0.25747(3) 0.07668(2) 0.01402(5) Uani 1 1 d . . . . .
Br1 Br 0.56926(6) 0.06991(10) 0.38441(3) 0.0308(2) Uani 1 1 d . . . . .
Br2 Br 0.37141(6) 0.39775(10) 0.10786(3) 0.0294(2) Uani 1 1 d . . . . .
Fe1 Fe 0.37303(7) 0.04361(9) 0.31297(3) 0.01247(18) Uani 1 1 d . . . . .
P3 P 0.59236(12) 0.43577(17) 0.08410(5) 0.0136(3) Uani 1 1 d . . . . .
P2 P 0.35193(13) 0.05681(17) 0.41136(5) 0.0138(3) Uani 1 1 d . . . . .
P1 P 0.44181(12) 0.33103(17) 0.35551(5) 0.0113(3) Uani 1 1 d . . . . .
Fe2 Fe 0.56694(7) 0.45493(10) 0.18191(3) 0.0143(2) Uani 1 1 d . . . . .
P4 P 0.51082(12) 0.15762(17) 0.14072(5) 0.0112(3) Uani 1 1 d . . . . .
O23 O 0.3565(4) 0.4048(6) 0.46446(17) 0.0252(13) Uani 1 1 d . . . . .
F1 F 0.2767(4) 0.8246(9) 0.1945(3) 0.068(3) Uani 1 1 d . . . . .
F3 F 0.2820(5) 0.6954(6) 0.24424(18) 0.0404(16) Uani 1 1 d . . . . .
F4 F 0.3445(6) 0.6425(10) 0.1891(3) 0.080(3) Uani 1 1 d . . . . .
F2 F 0.3994(4) 0.8003(8) 0.22464(19) 0.0459(17) Uani 1 1 d . . . . .
O48 O 0.6131(4) 0.0857(6) 0.03432(17) 0.0266(13) Uani 1 1 d . . . . .
C41 C 0.7216(6) 0.3712(8) 0.0337(2) 0.0207(15) Uani 1 1 d . . . . .
H41A H 0.7817 0.3515 0.0302 0.031 Uiso 1 1 calc R U . . .
H41B H 0.7068 0.4469 0.0190 0.031 Uiso 1 1 calc R U . . .
H41C H 0.6873 0.2986 0.0254 0.031 Uiso 1 1 calc R U . . .
C40 C 0.7365(5) 0.2863(8) 0.0991(2) 0.0193(15) Uani 1 1 d . . . . .
H40A H 0.7982 0.2803 0.0967 0.029 Uiso 1 1 calc R U . . .
H40B H 0.7106 0.2066 0.0904 0.029 Uiso 1 1 calc R U . . .
H40C H 0.7214 0.3006 0.1254 0.029 Uiso 1 1 calc R U . . .
C46 C 0.6016(5) -0.0170(7) 0.1866(2) 0.0167(14) Uani 1 1 d . . . . .
H46A H 0.6551 -0.0618 0.1911 0.025 Uiso 1 1 calc R U . . .
H46B H 0.5552 -0.0791 0.1857 0.025 Uiso 1 1 calc R U . . .
H46C H 0.5913 0.0438 0.2070 0.025 Uiso 1 1 calc R U . . .
O24 O 0.5163(5) 0.0911(7) 0.49235(19) 0.0329(16) Uani 1 1 d . . . . .
O25 O 0.6191(5) 0.3906(7) 0.4399(2) 0.0362(17) Uani 1 1 d . . . . .
C15 C 0.3319(5) 0.5310(7) 0.3814(2) 0.0201(15) Uani 1 1 d . . . . .
H15A H 0.2842 0.5868 0.3750 0.030 Uiso 1 1 calc R U . . .
H15B H 0.3823 0.5831 0.3862 0.030 Uiso 1 1 calc R U . . .
H15C H 0.3180 0.4814 0.4038 0.030 Uiso 1 1 calc R U . . .
C48 C 0.5676(5) 0.1507(7) 0.0514(2) 0.0155(13) Uani 1 1 d . . . . .
C39 C 0.7043(4) 0.3972(7) 0.0754(2) 0.0162(12) Uani 1 1 d . . . . .
H39A H 0.7381 0.4741 0.0825 0.019 Uiso 1 1 calc R U . . .
C36 C 0.5757(6) 0.5720(8) 0.0514(2) 0.0213(16) Uani 1 1 d . . . . .
H36A H 0.5795 0.5360 0.0255 0.026 Uiso 1 1 calc R U . . .
C24 C 0.4956(6) 0.1375(8) 0.4648(3) 0.0237(17) Uani 1 1 d . . . . .
C23 C 0.3951(6) 0.3354(8) 0.4463(2) 0.0189(15) Uani 1 1 d . . . . .
C25 C 0.5619(6) 0.3321(9) 0.4298(2) 0.0248(17) Uani 1 1 d . . . . .
C6 C 0.3406(5) -0.0221(7) 0.3658(2) 0.0169(14) Uani 1 1 d . . . . .
C7 C 0.4021(7) -0.1036(7) 0.3489(2) 0.0251(19) Uani 1 1 d . . . . .
H7A H 0.4595 -0.1231 0.3592 0.030 Uiso 1 1 calc R U . . .
C1 C 0.4260(5) 0.2270(6) 0.3146(2) 0.0129(12) Uani 1 1 d . . . . .
C14 C 0.3495(5) 0.4396(7) 0.3485(2) 0.0147(13) Uani 1 1 d . . . . .
H14A H 0.2986 0.3833 0.3463 0.018 Uiso 1 1 calc R U . . .
C16 C 0.3538(6) 0.5170(7) 0.3119(2) 0.0205(16) Uani 1 1 d . . . . .
H16A H 0.2982 0.5540 0.3066 0.031 Uiso 1 1 calc R U . . .
H16B H 0.3705 0.4607 0.2913 0.031 Uiso 1 1 calc R U . . .
H16C H 0.3956 0.5856 0.3145 0.031 Uiso 1 1 calc R U . . .
C11 C 0.5329(5) 0.4308(7) 0.3393(2) 0.0182(14) Uani 1 1 d . . . . .
H11A H 0.5195 0.4592 0.3133 0.022 Uiso 1 1 calc R U . . .
C12 C 0.5415(6) 0.5525(9) 0.3632(3) 0.0270(19) Uani 1 1 d . . . . .
H12A H 0.5935 0.5976 0.3563 0.041 Uiso 1 1 calc R U . . .
H12B H 0.5438 0.5291 0.3898 0.041 Uiso 1 1 calc R U . . .
H12C H 0.4927 0.6081 0.3588 0.041 Uiso 1 1 calc R U . . .
C13 C 0.6169(5) 0.3591(9) 0.3374(3) 0.0245(18) Uani 1 1 d . . . . .
H13A H 0.6601 0.4144 0.3263 0.037 Uiso 1 1 calc R U . . .
H13B H 0.6101 0.2824 0.3220 0.037 Uiso 1 1 calc R U . . .
H13C H 0.6343 0.3343 0.3627 0.037 Uiso 1 1 calc R U . . .
C5 C 0.3538(5) 0.2241(7) 0.2904(2) 0.0152(13) Uani 1 1 d . . . . .
H5A H 0.3015 0.2766 0.2937 0.018 Uiso 1 1 calc R U . . .
C4 C 0.3671(6) 0.1344(7) 0.2610(2) 0.0190(15) Uani 1 1 d . . . . .
H4A H 0.3269 0.1143 0.2401 0.023 Uiso 1 1 calc R U . . .
C3 C 0.4487(6) 0.0803(8) 0.2665(2) 0.0206(16) Uani 1 1 d . . . . .
H3A H 0.4762 0.0147 0.2502 0.025 Uiso 1 1 calc R U . . .
C2 C 0.4846(5) 0.1363(7) 0.2991(2) 0.0177(14) Uani 1 1 d . . . . .
H2A H 0.5417 0.1159 0.3095 0.021 Uiso 1 1 calc R U . . .
C8 C 0.3674(7) -0.1530(8) 0.3146(2) 0.029(2) Uani 1 1 d . . . . .
H8A H 0.3966 -0.2126 0.2970 0.035 Uiso 1 1 calc R U . . .
C9 C 0.2859(6) -0.1059(8) 0.3107(2) 0.0250(19) Uani 1 1 d . . . . .
H9A H 0.2469 -0.1243 0.2893 0.030 Uiso 1 1 calc R U . . .
C10 C 0.2673(6) -0.0237(8) 0.3421(2) 0.0237(17) Uani 1 1 d . . . . .
H10A H 0.2133 0.0238 0.3464 0.028 Uiso 1 1 calc R U . . .
C20 C 0.2431(5) 0.1060(7) 0.4225(2) 0.0192(14) Uani 1 1 d . . . . .
H20A H 0.2050 0.0341 0.4150 0.023 Uiso 1 1 calc R U . . .
C21 C 0.2295(6) 0.1292(9) 0.4646(2) 0.0253(18) Uani 1 1 d . . . . .
H21A H 0.1697 0.1481 0.4693 0.038 Uiso 1 1 calc R U . . .
H21B H 0.2642 0.2016 0.4728 0.038 Uiso 1 1 calc R U . . .
H21C H 0.2459 0.0527 0.4787 0.038 Uiso 1 1 calc R U . . .
C22 C 0.2142(5) 0.2243(8) 0.4007(3) 0.0213(15) Uani 1 1 d . . . . .
H22A H 0.2232 0.2106 0.3739 0.032 Uiso 1 1 calc R U . . .
H22B H 0.2469 0.2987 0.4090 0.032 Uiso 1 1 calc R U . . .
H22C H 0.1539 0.2394 0.4055 0.032 Uiso 1 1 calc R U . . .
C17 C 0.3637(7) -0.0862(7) 0.4424(2) 0.0236(17) Uani 1 1 d . . . . .
H17A H 0.3632 -0.0531 0.4687 0.028 Uiso 1 1 calc R U . . .
C18 C 0.4473(7) -0.1583(9) 0.4379(3) 0.032(2) Uani 1 1 d . . . . .
H18A H 0.4512 -0.2253 0.4569 0.048 Uiso 1 1 calc R U . . .
H18B H 0.4947 -0.0988 0.4408 0.048 Uiso 1 1 calc R U . . .
H18C H 0.4497 -0.1971 0.4129 0.048 Uiso 1 1 calc R U . . .
C19 C 0.2885(7) -0.1762(8) 0.4392(2) 0.029(2) Uani 1 1 d . . . . .
H19A H 0.2994 -0.2533 0.4540 0.043 Uiso 1 1 calc R U . . .
H19B H 0.2801 -0.1996 0.4129 0.043 Uiso 1 1 calc R U . . .
H19C H 0.2377 -0.1336 0.4487 0.043 Uiso 1 1 calc R U . . .
C50 C 0.4600(5) 0.3334(9) 0.0288(2) 0.0233(16) Uani 1 1 d . . . . .
O50 O 0.4413(5) 0.3737(7) -0.00004(19) 0.0360(17) Uani 1 1 d . . . . .
C49 C 0.3992(6) 0.1349(10) 0.0647(2) 0.0265(19) Uani 1 1 d . . . . .
O49 O 0.3449(5) 0.0704(8) 0.0549(2) 0.042(2) Uani 1 1 d . . . . .
C26 C 0.5985(6) 0.5207(7) 0.1289(2) 0.0193(15) Uani 1 1 d . . . . .
C35 C 0.4588(5) 0.3546(7) 0.1954(2) 0.0175(14) Uani 1 1 d . . . . .
H35A H 0.4013 0.3690 0.1845 0.021 Uiso 1 1 calc R U . . .
C31 C 0.5216(4) 0.2672(6) 0.18121(19) 0.0098(11) Uani 1 1 d . . . . .
C45 C 0.6064(5) 0.0555(6) 0.14904(19) 0.0128(12) Uani 1 1 d . . . . .
H45A H 0.6560 0.1145 0.1508 0.015 Uiso 1 1 calc R U . . .
C47 C 0.6250(5) -0.0377(7) 0.1168(2) 0.0186(14) Uani 1 1 d . . . . .
H47A H 0.6722 -0.0051 0.1018 0.028 Uiso 1 1 calc R U . . .
H47B H 0.5747 -0.0461 0.1010 0.028 Uiso 1 1 calc R U . . .
H47C H 0.6400 -0.1215 0.1271 0.028 Uiso 1 1 calc R U . . .
C42 C 0.4230(5) 0.0542(7) 0.1573(2) 0.0160(14) Uani 1 1 d . . . . .
H42A H 0.4359 0.0321 0.1839 0.019 Uiso 1 1 calc R U . . .
C44 C 0.3356(5) 0.1162(9) 0.1572(2) 0.0229(17) Uani 1 1 d . . . . .
H44A H 0.2935 0.0547 0.1662 0.034 Uiso 1 1 calc R U . . .
H44B H 0.3213 0.1428 0.1317 0.034 Uiso 1 1 calc R U . . .
H44C H 0.3360 0.1910 0.1737 0.034 Uiso 1 1 calc R U . . .
C43 C 0.4200(6) -0.0735(8) 0.1354(2) 0.0220(16) Uani 1 1 d . . . . .
H43A H 0.3711 -0.1236 0.1438 0.033 Uiso 1 1 calc R U . . .
H43B H 0.4720 -0.1217 0.1401 0.033 Uiso 1 1 calc R U . . .
H43C H 0.4149 -0.0559 0.1086 0.033 Uiso 1 1 calc R U . . .
C32 C 0.5932(5) 0.2778(7) 0.2054(2) 0.0150(13) Uani 1 1 d . . . . .
H32A H 0.6475 0.2298 0.2025 0.018 Uiso 1 1 calc R U . . .
C33 C 0.5751(6) 0.3666(8) 0.2342(2) 0.0196(15) Uani 1 1 d . . . . .
H33A H 0.6139 0.3915 0.2550 0.024 Uiso 1 1 calc R U . . .
C34 C 0.4917(5) 0.4147(7) 0.2279(2) 0.0178(14) Uani 1 1 d . . . . .
H34A H 0.4615 0.4788 0.2438 0.021 Uiso 1 1 calc R U . . .
C27 C 0.6701(6) 0.5358(8) 0.1531(2) 0.0229(17) Uani 1 1 d . . . . .
H27A H 0.7268 0.4955 0.1495 0.027 Uiso 1 1 calc R U . . .
C28 C 0.6463(7) 0.6160(9) 0.1830(3) 0.029(2) Uani 1 1 d . . . . .
H28A H 0.6835 0.6417 0.2044 0.035 Uiso 1 1 calc R U . . .
C29 C 0.5605(8) 0.6516(7) 0.1784(3) 0.031(2) Uani 1 1 d . . . . .
H29A H 0.5276 0.7087 0.1955 0.037 Uiso 1 1 calc R U . . .
C30 C 0.5296(7) 0.5946(8) 0.1450(2) 0.0260(19) Uani 1 1 d . . . . .
H30A H 0.4718 0.6055 0.1342 0.031 Uiso 1 1 calc R U . . .
C38 C 0.4880(7) 0.6337(9) 0.0545(3) 0.032(2) Uani 1 1 d . . . . .
H38A H 0.4750 0.6795 0.0313 0.048 Uiso 1 1 calc R U . . .
H38B H 0.4875 0.6936 0.0756 0.048 Uiso 1 1 calc R U . . .
H38C H 0.4453 0.5672 0.0587 0.048 Uiso 1 1 calc R U . . .
C37 C 0.6447(7) 0.6750(9) 0.0542(3) 0.029(2) Uani 1 1 d . . . . .
H37A H 0.6330 0.7430 0.0361 0.043 Uiso 1 1 calc R U . . .
H37B H 0.7000 0.6368 0.0487 0.043 Uiso 1 1 calc R U . . .
H37C H 0.6452 0.7107 0.0796 0.043 Uiso 1 1 calc R U . . .
B1 B 0.3268(7) 0.7385(11) 0.2136(3) 0.0245(19) Uani 1 1 d . . . . .
B2 B 0.6148(12) 0.743(2) 0.2854(7) 0.018(3) Uani 0.59(4) 1 d D U P A 1
F5 F 0.5379(9) 0.6874(17) 0.2746(6) 0.036(3) Uani 0.59(4) 1 d D U P A 1
F6 F 0.6704(9) 0.652(2) 0.2976(8) 0.062(7) Uani 0.59(4) 1 d D U P A 1
F7 F 0.6512(17) 0.803(3) 0.2542(6) 0.043(5) Uani 0.59(4) 1 d D U P A 1
F8 F 0.5998(13) 0.8309(18) 0.3127(5) 0.062(6) Uani 0.59(4) 1 d D U P A 1
B3 B 0.6225(16) 0.761(3) 0.2807(10) 0.018(3) Uani 0.41(4) 1 d D U P A 2
F9 F 0.5661(18) 0.662(2) 0.2724(7) 0.039(5) Uani 0.41(4) 1 d D U P A 2
F10 F 0.675(2) 0.789(3) 0.2514(7) 0.032(6) Uani 0.41(4) 1 d D U P A 2
F11 F 0.6693(13) 0.720(4) 0.3113(5) 0.056(8) Uani 0.41(4) 1 d D U P A 2
F12 F 0.5791(19) 0.868(2) 0.2908(13) 0.095(11) Uani 0.41(4) 1 d D U P A 2

loop_
_atom_site_aniso_label
_atom_site_aniso_U_11
_atom_site_aniso_U_22
_atom_site_aniso_U_33
_atom_site_aniso_U_23
_atom_site_aniso_U_13
_atom_site_aniso_U_12
Re1 0.01484(11) 0.01571(11) 0.01151(10) -0.00212(10) -0.00251(11) 0.00125(9)
Re2 0.01258(10) 0.01879(11) 0.01069(10) 0.00160(10) -0.00127(11) 0.00074(9)
Br1 0.0250(4) 0.0401(5) 0.0272(4) -0.0043(4) -0.0024(4) 0.0153(4)
Br2 0.0244(4) 0.0369(5) 0.0270(4) 0.0087(4) 0.0057(4) 0.0164(4)
Fe1 0.0203(5) 0.0086(4) 0.0086(4) -0.0005(3) 0.0018(4) -0.0012(4)
P3 0.0177(8) 0.0111(7) 0.0119(8) 0.0020(6) 0.0028(6) 0.0016(6)
P2 0.0226(9) 0.0110(7) 0.0079(8) 0.0006(5) -0.0002(6) -0.0005(6)
P1 0.0101(7) 0.0104(7) 0.0135(8) -0.0013(6) 0.0010(6) -0.0013(6)
Fe2 0.0220(5) 0.0085(4) 0.0124(4) -0.0014(3) 0.0064(4) -0.0015(4)
P4 0.0106(7) 0.0118(7) 0.0113(7) -0.0002(6) -0.0001(6) -0.0008(6)
O23 0.034(4) 0.027(3) 0.014(3) -0.005(2) 0.003(2) 0.005(3)
F1 0.018(3) 0.090(6) 0.096(6) 0.066(5) 0.000(4) 0.001(3)
F3 0.068(5) 0.031(3) 0.023(3) 0.002(2) -0.005(3) -0.004(3)
F4 0.061(5) 0.097(7) 0.081(6) -0.065(6) 0.022(5) -0.013(5)
F2 0.025(3) 0.074(5) 0.038(4) -0.012(3) -0.012(3) -0.005(3)
O48 0.036(4) 0.027(3) 0.018(3) -0.007(2) 0.005(3) -0.001(3)
C41 0.024(4) 0.024(4) 0.014(3) 0.000(3) 0.001(3) -0.002(3)
C40 0.018(3) 0.022(4) 0.018(4) 0.002(3) -0.002(3) -0.001(3)
C46 0.021(4) 0.015(3) 0.014(3) 0.002(2) -0.002(3) 0.003(3)
O24 0.045(4) 0.033(4) 0.021(3) 0.002(3) -0.015(3) -0.001(3)
O25 0.029(4) 0.041(4) 0.038(4) -0.007(3) -0.011(3) -0.014(3)
C15 0.023(4) 0.015(3) 0.022(4) -0.001(3) 0.003(3) 0.005(3)
C48 0.017(3) 0.018(3) 0.011(3) -0.003(2) -0.002(3) -0.002(3)
C39 0.017(3) 0.019(3) 0.013(3) 0.003(3) 0.000(3) -0.005(2)
C36 0.031(4) 0.017(3) 0.016(3) 0.009(3) 0.006(3) 0.005(3)
C24 0.028(4) 0.021(4) 0.022(4) -0.004(3) -0.005(3) 0.004(3)
C23 0.026(4) 0.019(4) 0.012(3) -0.003(3) -0.003(3) -0.001(3)
C25 0.031(4) 0.031(4) 0.013(3) -0.006(3) -0.003(3) -0.013(4)
C6 0.029(4) 0.011(3) 0.011(3) 0.001(2) 0.001(3) -0.002(3)
C7 0.052(6) 0.009(3) 0.015(3) 0.004(2) 0.002(4) 0.007(3)
C1 0.015(3) 0.011(3) 0.013(3) 0.002(2) 0.002(2) -0.001(2)
C14 0.014(3) 0.012(3) 0.018(3) -0.001(2) 0.001(3) 0.003(2)
C16 0.028(4) 0.008(3) 0.026(4) 0.003(3) 0.006(3) 0.004(3)
C11 0.016(3) 0.018(3) 0.021(4) 0.000(3) 0.005(3) -0.009(3)
C12 0.030(5) 0.027(4) 0.024(4) -0.006(3) 0.000(4) -0.017(4)
C13 0.012(3) 0.029(4) 0.032(5) 0.005(4) 0.000(3) -0.008(3)
C5 0.022(4) 0.011(3) 0.013(3) 0.002(2) -0.003(3) -0.001(3)
C4 0.032(4) 0.013(3) 0.012(3) 0.001(2) 0.000(3) -0.004(3)
C3 0.027(4) 0.019(4) 0.016(3) -0.003(3) 0.006(3) -0.005(3)
C2 0.020(4) 0.017(3) 0.016(3) -0.003(3) 0.003(3) 0.003(3)
C8 0.061(7) 0.012(3) 0.014(3) -0.003(3) 0.003(4) -0.008(4)
C9 0.044(5) 0.016(4) 0.015(3) 0.000(3) 0.000(3) -0.020(3)
C10 0.031(4) 0.026(4) 0.014(3) -0.002(3) 0.001(3) -0.015(3)
C20 0.017(3) 0.026(3) 0.015(3) 0.003(3) 0.003(3) -0.004(3)
C21 0.030(4) 0.027(4) 0.019(4) -0.002(3) 0.010(3) -0.003(3)
C22 0.015(3) 0.021(4) 0.027(4) 0.006(3) 0.004(3) 0.001(3)
C17 0.045(5) 0.013(3) 0.013(3) 0.002(3) 0.000(3) 0.000(3)
C18 0.056(7) 0.022(4) 0.019(4) 0.004(3) -0.006(4) 0.013(4)
C19 0.057(6) 0.014(3) 0.015(4) 0.004(3) 0.003(4) -0.006(4)
C50 0.018(4) 0.030(4) 0.022(4) 0.004(3) -0.003(3) 0.005(3)
O50 0.042(4) 0.046(4) 0.020(3) 0.010(3) -0.007(3) 0.009(3)
C49 0.022(4) 0.045(5) 0.012(3) 0.002(3) -0.003(3) -0.009(4)
O49 0.033(4) 0.064(5) 0.030(4) 0.006(3) -0.013(3) -0.031(4)
C26 0.032(4) 0.010(3) 0.015(3) -0.001(2) 0.007(3) -0.003(3)
C35 0.019(4) 0.019(3) 0.015(3) -0.002(3) 0.006(3) 0.001(3)
C31 0.005(3) 0.011(3) 0.013(3) 0.002(2) 0.001(2) -0.003(2)
C45 0.019(3) 0.010(3) 0.010(3) 0.000(2) 0.000(2) 0.004(2)
C47 0.020(4) 0.012(3) 0.024(4) -0.001(3) -0.001(3) 0.003(3)
C42 0.014(3) 0.018(3) 0.015(3) 0.001(3) 0.001(3) -0.007(3)
C44 0.015(4) 0.033(5) 0.020(4) 0.005(3) 0.002(3) -0.004(3)
C43 0.027(4) 0.019(4) 0.020(4) -0.004(3) 0.001(3) -0.013(3)
C32 0.015(3) 0.015(3) 0.015(3) -0.001(2) 0.001(3) -0.004(3)
C33 0.030(4) 0.018(3) 0.011(3) -0.001(2) -0.001(3) -0.008(3)
C34 0.026(4) 0.015(3) 0.012(3) -0.001(2) 0.011(3) 0.000(3)
C27 0.028(4) 0.020(4) 0.021(4) 0.000(3) 0.012(3) -0.013(3)
C28 0.041(5) 0.024(4) 0.023(4) -0.009(3) 0.013(4) -0.018(4)
C29 0.062(7) 0.006(3) 0.025(4) -0.001(3) 0.017(4) -0.005(3)
C30 0.046(5) 0.013(3) 0.018(4) 0.005(3) 0.013(4) 0.010(3)
C38 0.040(5) 0.029(5) 0.027(4) 0.017(4) 0.008(4) 0.016(4)
C37 0.047(6) 0.019(4) 0.020(4) 0.003(3) 0.005(4) 0.000(4)
B1 0.020(4) 0.037(5) 0.016(4) -0.005(4) -0.006(3) 0.007(4)
B2 0.022(5) 0.017(6) 0.016(6) 0.002(5) -0.003(4) 0.001(4)
F5 0.011(5) 0.048(7) 0.048(8) -0.004(5) -0.011(6) 0.003(5)
F6 0.015(5) 0.066(10) 0.106(16) 0.059(10) 0.010(7) 0.006(6)
F7 0.060(14) 0.046(9) 0.022(6) 0.010(5) 0.007(7) -0.011(9)
F8 0.091(12) 0.056(9) 0.039(8) -0.029(7) 0.019(8) -0.029(8)
B3 0.022(5) 0.017(6) 0.016(6) 0.002(5) -0.003(4) 0.001(4)
F9 0.033(12) 0.059(12) 0.025(8) 0.003(8) -0.015(9) -0.017(10)
F10 0.041(14) 0.043(13) 0.011(7) 0.002(7) -0.003(7) -0.019(10)
F11 0.022(8) 0.12(2) 0.023(8) 0.033(11) -0.010(6) -0.026(11)
F12 0.11(2) 0.065(13) 0.11(3) -0.037(15) 0.015(17) 0.049(12)

loop_
_atom_type_symbol
_atom_type_description
_atom_type_scat_dispersion_real
_atom_type_scat_dispersion_imag
_atom_type_scat_source
C C 0.0033 0.0016 'International Tables Vol C Tables 4.2.6.8 and 6.1.1.4'
H H 0.0000 0.0000 'International Tables Vol C Tables 4.2.6.8 and 6.1.1.4'
O O 0.0106 0.0060 'International Tables Vol C Tables 4.2.6.8 and 6.1.1.4'
B B 0.0013 0.0007 'International Tables Vol C Tables 4.2.6.8 and 6.1.1.4'
F F 0.0171 0.0103 'International Tables Vol C Tables 4.2.6.8 and 6.1.1.4'
P P 0.1023 0.0942 'International Tables Vol C Tables 4.2.6.8 and 6.1.1.4'
Fe Fe 0.3463 0.8444 'International Tables Vol C Tables 4.2.6.8 and 6.1.1.4'
Br Br -0.2901 2.4595 'International Tables Vol C Tables 4.2.6.8 and 6.1.1.4'
Re Re -1.0185 7.2310 'International Tables Vol C Tables 4.2.6.8 and 6.1.1.4'

loop_
_geom_angle_atom_site_label_1
_geom_angle_atom_site_label_2
_geom_angle_atom_site_label_3
_geom_angle
C23 Re1 C24 89.4(3)
C23 Re1 C25 89.1(4)
C24 Re1 C25 84.3(4)
C23 Re1 P2 94.1(3)
C24 Re1 P2 87.0(3)
C25 Re1 P2 170.7(3)
C23 Re1 P1 95.7(2)
C24 Re1 P1 173.5(3)
C25 Re1 P1 91.7(3)
P2 Re1 P1 96.59(6)
C23 Re1 Br1 175.8(2)
C24 Re1 Br1 87.6(3)
C25 Re1 Br1 87.7(3)
P2 Re1 Br1 88.71(5)
P1 Re1 Br1 87.08(5)
C48 Re2 C50 88.5(3)
C48 Re2 C49 89.1(4)
C50 Re2 C49 84.8(4)
C48 Re2 P3 93.3(2)
C50 Re2 P3 86.5(3)
C49 Re2 P3 171.0(3)
C48 Re2 P4 95.4(2)
C50 Re2 P4 174.6(3)
C49 Re2 P4 91.5(3)
P3 Re2 P4 96.92(6)
C48 Re2 Br2 175.7(2)
C50 Re2 Br2 88.9(3)
C49 Re2 Br2 87.2(3)
P3 Re2 Br2 89.99(5)
P4 Re2 Br2 86.92(5)
C7 Fe1 C8 40.9(4)
C7 Fe1 C6 40.4(3)
C8 Fe1 C6 68.4(3)
C7 Fe1 C2 108.1(4)
C8 Fe1 C2 120.7(4)
C6 Fe1 C2 125.7(3)
C7 Fe1 C5 163.0(3)
C8 Fe1 C5 156.0(3)
C6 Fe1 C5 128.3(3)
C2 Fe1 C5 66.8(3)
C7 Fe1 C3 120.5(4)
C8 Fe1 C3 103.4(4)
C6 Fe1 C3 158.3(4)
C2 Fe1 C3 40.0(3)
C5 Fe1 C3 66.8(3)
C7 Fe1 C9 67.0(4)
C8 Fe1 C9 39.0(4)
C6 Fe1 C9 67.9(3)
C2 Fe1 C9 154.6(3)
C5 Fe1 C9 124.8(4)
C3 Fe1 C9 119.1(3)
C7 Fe1 C4 154.9(3)
C8 Fe1 C4 118.6(3)
C6 Fe1 C4 161.7(3)
C2 Fe1 C4 67.2(3)
C5 Fe1 C4 40.0(3)
C3 Fe1 C4 39.9(3)
C9 Fe1 C4 106.1(3)
C7 Fe1 C10 67.4(4)
C8 Fe1 C10 67.4(4)
C6 Fe1 C10 40.3(3)
C2 Fe1 C10 163.1(3)
C5 Fe1 C10 112.5(4)
C3 Fe1 C10 156.6(3)
C9 Fe1 C10 40.5(3)
C4 Fe1 C10 124.0(4)
C7 Fe1 C1 125.4(3)
C8 Fe1 C1 158.7(4)
C6 Fe1 C1 112.2(3)
C2 Fe1 C1 40.3(3)
C5 Fe1 C1 40.2(3)
C3 Fe1 C1 67.9(3)
C9 Fe1 C1 162.2(4)
C4 Fe1 C1 68.0(3)
C10 Fe1 C1 127.9(3)
C26 P3 C39 101.7(4)
C26 P3 C36 100.5(4)
C39 P3 C36 101.4(4)
C26 P3 Re2 119.3(3)
C39 P3 Re2 116.7(2)
C36 P3 Re2 114.4(3)
C6 P2 C20 103.1(4)
C6 P2 C17 100.1(3)
C20 P2 C17 100.9(4)
C6 P2 Re1 118.3(3)
C20 P2 Re1 116.8(3)
C17 P2 Re1 114.9(3)
C1 P1 C14 98.5(3)
C1 P1 C11 100.9(3)
C14 P1 C11 102.7(4)
C1 P1 Re1 117.2(2)
C14 P1 Re1 120.1(2)
C11 P1 Re1 114.3(3)
C30 Fe2 C35 106.0(4)
C30 Fe2 C29 40.3(4)
C35 Fe2 C29 118.8(4)
C30 Fe2 C34 119.2(3)
C35 Fe2 C34 40.1(3)
C29 Fe2 C34 102.8(3)
C30 Fe2 C26 41.2(3)
C35 Fe2 C26 125.6(3)
C29 Fe2 C26 68.0(3)
C34 Fe2 C26 158.3(3)
C30 Fe2 C32 162.1(3)
C35 Fe2 C32 67.4(3)
C29 Fe2 C32 157.6(4)
C34 Fe2 C32 67.2(3)
C26 Fe2 C32 128.1(3)
C30 Fe2 C33 155.1(3)
C35 Fe2 C33 67.4(3)
C29 Fe2 C33 119.9(3)
C34 Fe2 C33 40.2(3)
C26 Fe2 C33 161.4(4)
C32 Fe2 C33 39.7(3)
C30 Fe2 C31 124.3(4)
C35 Fe2 C31 40.6(3)
C29 Fe2 C31 156.8(4)
C34 Fe2 C31 67.8(3)
C26 Fe2 C31 112.5(3)
C32 Fe2 C31 40.0(3)
C33 Fe2 C31 67.4(3)
C30 Fe2 C28 67.2(4)
C35 Fe2 C28 153.9(3)
C29 Fe2 C28 39.7(4)
C34 Fe2 C28 119.3(3)
C26 Fe2 C28 66.9(3)
C32 Fe2 C28 126.1(4)
C33 Fe2 C28 107.5(4)
C31 Fe2 C28 163.4(4)
C30 Fe2 C27 67.8(4)
C35 Fe2 C27 163.8(3)
C29 Fe2 C27 66.9(4)
C34 Fe2 C27 156.1(3)
C26 Fe2 C27 40.0(3)
C32 Fe2 C27 113.7(3)
C33 Fe2 C27 124.6(4)
C31 Fe2 C27 129.6(3)
C28 Fe2 C27 39.2(3)
C31 P4 C42 100.4(3)
C31 P4 C45 99.0(3)
C42 P4 C45 102.6(3)
C31 P4 Re2 117.4(2)
C42 P4 Re2 115.0(3)
C45 P4 Re2 119.3(2)
C39 C41 H41A 109.5
C39 C41 H41B 109.5
H41A C41 H41B 109.5
C39 C41 H41C 109.5
H41A C41 H41C 109.5
H41B C41 H41C 109.5
C39 C40 H40A 109.5
C39 C40 H40B 109.5
H40A C40 H40B 109.5
C39 C40 H40C 109.5
H40A C40 H40C 109.5
H40B C40 H40C 109.5
C45 C46 H46A 109.5
C45 C46 H46B 109.5
H46A C46 H46B 109.5
C45 C46 H46C 109.5
H46A C46 H46C 109.5
H46B C46 H46C 109.5
C14 C15 H15A 109.5
C14 C15 H15B 109.5
H15A C15 H15B 109.5
C14 C15 H15C 109.5
H15A C15 H15C 109.5
H15B C15 H15C 109.5
O48 C48 Re2 176.4(7)
C40 C39 C41 110.0(7)
C40 C39 P3 113.2(5)
C41 C39 P3 111.9(6)
C40 C39 H39A 107.1
C41 C39 H39A 107.1
P3 C39 H39A 107.1
C38 C36 C37 110.0(8)
C38 C36 P3 113.9(6)
C37 C36 P3 113.3(6)
C38 C36 H36A 106.4
C37 C36 H36A 106.4
P3 C36 H36A 106.4
O24 C24 Re1 177.1(8)
O23 C23 Re1 176.1(7)
O25 C25 Re1 173.0(8)
C7 C6 C10 107.2(7)
C7 C6 P2 125.2(7)
C10 C6 P2 127.4(6)
C7 C6 Fe1 69.3(4)
C10 C6 Fe1 70.6(4)
P2 C6 Fe1 129.4(4)
C6 C7 C8 108.3(9)
C6 C7 Fe1 70.3(4)
C8 C7 Fe1 69.7(5)
C6 C7 H7A 125.8
C8 C7 H7A 125.8
Fe1 C7 H7A 125.8
C5 C1 C2 105.4(6)
C5 C1 P1 126.9(6)
C2 C1 P1 127.6(6)
C5 C1 Fe1 69.2(4)
C2 C1 Fe1 69.0(4)
P1 C1 Fe1 128.2(4)
C15 C14 C16 109.1(6)
C15 C14 P1 114.7(5)
C16 C14 P1 113.6(5)
C15 C14 H14A 106.3
C16 C14 H14A 106.3
P1 C14 H14A 106.3
C14 C16 H16A 109.5
C14 C16 H16B 109.5
H16A C16 H16B 109.5
C14 C16 H16C 109.5
H16A C16 H16C 109.5
H16B C16 H16C 109.5
C13 C11 C12 110.8(7)
C13 C11 P1 114.1(6)
C12 C11 P1 111.0(6)
C13 C11 H11A 106.8
C12 C11 H11A 106.8
P1 C11 H11A 106.8
C11 C12 H12A 109.5
C11 C12 H12B 109.5
H12A C12 H12B 109.5
C11 C12 H12C 109.5
H12A C12 H12C 109.5
H12B C12 H12C 109.5
C11 C13 H13A 109.5
C11 C13 H13B 109.5
H13A C13 H13B 109.5
C11 C13 H13C 109.5
H13A C13 H13C 109.5
H13B C13 H13C 109.5
C4 C5 C1 110.0(7)
C4 C5 Fe1 70.4(4)
C1 C5 Fe1 70.6(4)
C4 C5 H5A 125.0
C1 C5 H5A 125.0
Fe1 C5 H5A 125.0
C3 C4 C5 107.2(7)
C3 C4 Fe1 69.8(5)
C5 C4 Fe1 69.6(4)
C3 C4 H4A 126.4
C5 C4 H4A 126.4
Fe1 C4 H4A 126.4
C2 C3 C4 108.1(7)
C2 C3 Fe1 69.6(5)
C4 C3 Fe1 70.3(5)
C2 C3 H3A 126.0
C4 C3 H3A 126.0
Fe1 C3 H3A 126.0
C3 C2 C1 109.4(7)
C3 C2 Fe1 70.3(5)
C1 C2 Fe1 70.7(4)
C3 C2 H2A 125.3
C1 C2 H2A 125.3
Fe1 C2 H2A 125.3
C9 C8 C7 108.2(8)
C9 C8 Fe1 71.4(5)
C7 C8 Fe1 69.4(4)
C9 C8 H8A 125.9
C7 C8 H8A 125.9
Fe1 C8 H8A 125.9
C8 C9 C10 108.8(8)
C8 C9 Fe1 69.5(5)
C10 C9 Fe1 69.9(4)
C8 C9 H9A 125.6
C10 C9 H9A 125.6
Fe1 C9 H9A 125.6
C6 C10 C9 107.4(8)
C6 C10 Fe1 69.1(5)
C9 C10 Fe1 69.6(5)
C6 C10 H10A 126.3
C9 C10 H10A 126.3
Fe1 C10 H10A 126.3
C22 C20 C21 109.0(7)
C22 C20 P2 113.4(5)
C21 C20 P2 112.7(6)
C22 C20 H20A 107.1
C21 C20 H20A 107.1
P2 C20 H20A 107.1
C20 C21 H21A 109.5
C20 C21 H21B 109.5
H21A C21 H21B 109.5
C20 C21 H21C 109.5
H21A C21 H21C 109.5
H21B C21 H21C 109.5
C20 C22 H22A 109.5
C20 C22 H22B 109.5
H22A C22 H22B 109.5
C20 C22 H22C 109.5
H22A C22 H22C 109.5
H22B C22 H22C 109.5
C19 C17 C18 111.1(7)
C19 C17 P2 111.9(6)
C18 C17 P2 114.7(6)
C19 C17 H17A 106.1
C18 C17 H17A 106.1
P2 C17 H17A 106.1
C17 C18 H18A 109.5
C17 C18 H18B 109.5
H18A C18 H18B 109.5
C17 C18 H18C 109.5
H18A C18 H18C 109.5
H18B C18 H18C 109.5
C17 C19 H19A 109.5
C17 C19 H19B 109.5
H19A C19 H19B 109.5
C17 C19 H19C 109.5
H19A C19 H19C 109.5
H19B C19 H19C 109.5
O50 C50 Re2 177.1(9)
O49 C49 Re2 173.4(9)
C27 C26 C30 107.0(7)
C27 C26 P3 128.5(6)
C30 C26 P3 124.4(7)
C27 C26 Fe2 71.1(4)
C30 C26 Fe2 68.6(4)
P3 C26 Fe2 128.5(4)
C34 C35 C31 108.6(7)
C34 C35 Fe2 70.3(5)
C31 C35 Fe2 70.8(4)
C34 C35 H35A 125.7
C31 C35 H35A 125.7
Fe2 C35 H35A 125.7
C32 C31 C35 106.4(6)
C32 C31 P4 126.4(5)
C35 C31 P4 127.2(5)
C32 C31 Fe2 69.4(4)
C35 C31 Fe2 68.6(4)
P4 C31 Fe2 128.5(3)
C47 C45 C46 110.4(6)
C47 C45 P4 113.4(5)
C46 C45 P4 112.3(5)
C47 C45 H45A 106.8
C46 C45 H45A 106.8
P4 C45 H45A 106.8
C45 C47 H47A 109.5
C45 C47 H47B 109.5
H47A C47 H47B 109.5
C45 C47 H47C 109.5
H47A C47 H47C 109.5
H47B C47 H47C 109.5
C44 C42 C43 109.8(7)
C44 C42 P4 115.3(6)
C43 C42 P4 111.4(5)
C44 C42 H42A 106.6
C43 C42 H42A 106.6
P4 C42 H42A 106.6
C42 C44 H44A 109.5
C42 C44 H44B 109.5
H44A C44 H44B 109.5
C42 C44 H44C 109.5
H44A C44 H44C 109.5
H44B C44 H44C 109.5
C42 C43 H43A 109.5
C42 C43 H43B 109.5
H43A C43 H43B 109.5
C42 C43 H43C 109.5
H43A C43 H43C 109.5
H43B C43 H43C 109.5
C33 C32 C31 109.3(7)
C33 C32 Fe2 70.5(5)
C31 C32 Fe2 70.6(4)
C33 C32 H32A 125.3
C31 C32 H32A 125.3
Fe2 C32 H32A 125.3
C32 C33 C34 107.7(7)
C32 C33 Fe2 69.8(4)
C34 C33 Fe2 69.3(4)
C32 C33 H33A 126.1
C34 C33 H33A 126.1
Fe2 C33 H33A 126.1
C35 C34 C33 107.9(7)
C35 C34 Fe2 69.6(4)
C33 C34 Fe2 70.4(4)
C35 C34 H34A 126.0
C33 C34 H34A 126.0
Fe2 C34 H34A 126.0
C28 C27 C26 108.3(8)
C28 C27 Fe2 70.3(5)
C26 C27 Fe2 68.9(4)
C28 C27 H27A 125.9
C26 C27 H27A 125.9
Fe2 C27 H27A 125.9
C27 C28 C29 108.8(9)
C27 C28 Fe2 70.5(5)
C29 C28 Fe2 68.8(5)
C27 C28 H28A 125.6
C29 C28 H28A 125.6
Fe2 C28 H28A 125.6
C28 C29 C30 108.5(8)
C28 C29 Fe2 71.5(5)
C30 C29 Fe2 69.4(4)
C28 C29 H29A 125.8
C30 C29 H29A 125.8
Fe2 C29 H29A 125.8
C29 C30 C26 107.4(9)
C29 C30 Fe2 70.3(5)
C26 C30 Fe2 70.2(5)
C29 C30 H30A 126.3
C26 C30 H30A 126.3
Fe2 C30 H30A 126.3
C36 C38 H38A 109.5
C36 C38 H38B 109.5
H38A C38 H38B 109.5
C36 C38 H38C 109.5
H38A C38 H38C 109.5
H38B C38 H38C 109.5
C36 C37 H37A 109.5
C36 C37 H37B 109.5
H37A C37 H37B 109.5
C36 C37 H37C 109.5
H37A C37 H37C 109.5
H37B C37 H37C 109.5
F4 B1 F2 111.1(9)
F4 B1 F1 106.5(9)
F2 B1 F1 108.2(9)
F4 B1 F3 111.9(10)
F2 B1 F3 110.7(8)
F1 B1 F3 108.1(8)
F8 B2 F6 111(2)
F8 B2 F5 109.1(15)
F6 B2 F5 110.6(16)
F8 B2 F7 109.7(18)
F6 B2 F7 107.6(16)
F5 B2 F7 109(2)
F12 B3 F10 110(3)
F12 B3 F11 108(2)
F10 B3 F11 110(2)
F12 B3 F9 110(2)
F10 B3 F9 113(2)
F11 B3 F9 106(3)

loop_
_geom_bond_atom_site_label_1
_geom_bond_atom_site_label_2
_geom_bond_distance
Re1 C23 1.894(8)
Re1 C24 1.935(9)
Re1 C25 1.957(8)
Re1 P2 2.504(2)
Re1 P1 2.5521(19)
Re1 Br1 2.6018(9)
Re2 C48 1.907(8)
Re2 C50 1.940(9)
Re2 C49 1.954(9)
Re2 P3 2.5014(19)
Re2 P4 2.5403(18)
Re2 Br2 2.6114(9)
Fe1 C7 2.059(8)
Fe1 C8 2.062(8)
Fe1 C6 2.071(7)
Fe1 C2 2.074(8)
Fe1 C5 2.079(7)
Fe1 C3 2.083(8)
Fe1 C9 2.087(8)
Fe1 C4 2.089(8)
Fe1 C10 2.091(9)
Fe1 C1 2.097(7)
P3 C26 1.833(8)
P3 C39 1.841(8)
P3 C36 1.863(8)
P2 C6 1.835(8)
P2 C20 1.839(8)
P2 C17 1.873(8)
P1 C1 1.840(7)
P1 C14 1.866(7)
P1 C11 1.871(7)
Fe2 C30 2.056(8)
Fe2 C35 2.064(8)
Fe2 C29 2.067(8)
Fe2 C34 2.072(7)
Fe2 C26 2.077(8)
Fe2 C32 2.078(8)
Fe2 C33 2.087(8)
Fe2 C31 2.093(6)
Fe2 C28 2.103(9)
Fe2 C27 2.106(8)
P4 C31 1.854(7)
P4 C42 1.858(7)
P4 C45 1.875(7)
O23 C23 1.151(10)
F1 B1 1.380(12)
F3 B1 1.381(13)
F4 B1 1.363(12)
F2 B1 1.376(12)
O48 C48 1.162(10)
C41 C39 1.538(11)
C41 H41A 0.9800
C41 H41B 0.9800
C41 H41C 0.9800
C40 C39 1.525(11)
C40 H40A 0.9800
C40 H40B 0.9800
C40 H40C 0.9800
C46 C45 1.545(10)
C46 H46A 0.9800
C46 H46B 0.9800
C46 H46C 0.9800
O24 C24 1.145(11)
O25 C25 1.150(10)
C15 C14 1.540(11)
C15 H15A 0.9800
C15 H15B 0.9800
C15 H15C 0.9800
C39 H39A 1.0000
C36 C38 1.534(13)
C36 C37 1.538(13)
C36 H36A 1.0000
C6 C7 1.427(12)
C6 C10 1.435(12)
C7 C8 1.439(12)
C7 H7A 1.0000
C1 C5 1.434(11)
C1 C2 1.439(10)
C14 C16 1.541(11)
C14 H14A 1.0000
C16 H16A 0.9800
C16 H16B 0.9800
C16 H16C 0.9800
C11 C13 1.526(12)
C11 C12 1.540(11)
C11 H11A 1.0000
C12 H12A 0.9800
C12 H12B 0.9800
C12 H12C 0.9800
C13 H13A 0.9800
C13 H13B 0.9800
C13 H13C 0.9800
C5 C4 1.424(11)
C5 H5A 1.0000
C4 C3 1.423(12)
C4 H4A 1.0000
C3 C2 1.422(12)
C3 H3A 1.0000
C2 H2A 1.0000
C8 C9 1.387(15)
C8 H8A 1.0000
C9 C10 1.445(12)
C9 H9A 1.0000
C10 H10A 1.0000
C20 C22 1.532(11)
C20 C21 1.542(12)
C20 H20A 1.0000
C21 H21A 0.9800
C21 H21B 0.9800
C21 H21C 0.9800
C22 H22A 0.9800
C22 H22B 0.9800
C22 H22C 0.9800
C17 C19 1.521(13)
C17 C18 1.531(14)
C17 H17A 1.0000
C18 H18A 0.9800
C18 H18B 0.9800
C18 H18C 0.9800
C19 H19A 0.9800
C19 H19B 0.9800
C19 H19C 0.9800
C50 O50 1.151(10)
C49 O49 1.148(11)
C26 C27 1.432(13)
C26 C30 1.455(12)
C35 C34 1.419(11)
C35 C31 1.442(10)
C35 H35A 1.0000
C31 C32 1.428(10)
C45 C47 1.538(10)
C45 H45A 1.0000
C47 H47A 0.9800
C47 H47B 0.9800
C47 H47C 0.9800
C42 C44 1.526(12)
C42 C43 1.550(11)
C42 H42A 1.0000
C44 H44A 0.9800
C44 H44B 0.9800
C44 H44C 0.9800
C43 H43A 0.9800
C43 H43B 0.9800
C43 H43C 0.9800
C32 C33 1.415(11)
C32 H32A 1.0000
C33 C34 1.430(12)
C33 H33A 1.0000
C34 H34A 1.0000
C27 C28 1.412(12)
C27 H27A 1.0000
C28 C29 1.416(16)
C28 H28A 1.0000
C29 C30 1.420(14)
C29 H29A 1.0000
C30 H30A 1.0000
C38 H38A 0.9800
C38 H38B 0.9800
C38 H38C 0.9800
C37 H37A 0.9800
C37 H37B 0.9800
C37 H37C 0.9800
B2 F8 1.360(18)
B2 F6 1.37(3)
B2 F5 1.402(18)
B2 F7 1.40(3)
B3 F12 1.36(2)
B3 F10 1.37(3)
B3 F11 1.39(4)
B3 F9 1.40(2)
